data_1513475
loop_
_publ_author_name
'Chase, Daniel T.'
'Moerdyk, Jonathan P.'
'Bielawski, Christopher W.'

_publ_section_title
;
 Exploring the chemistry of n,n'-diamidocarbenes with organophosphorus
 compounds.
;
_journal_issue 3
_journal_name_full 'Organic letters'
_journal_page_first 812
_journal_page_last 815
_journal_paper_doi 10.1021/ol4035484
_journal_volume 16
_journal_year 2014
_chemical_formula_moiety 'C36 H39 N2 O2 P1; C6H6'
_chemical_formula_sum 'C42 H45 N2 O2 P'
_chemical_formula_weight 640.77
_chemical_name_common DACHPPh2
_chemical_name_systematic
; 
 ? 
;
_space_group_IT_number 14
_symmetry_cell_setting monoclinic
_symmetry_space_group_name_Hall '-P 2yn'
_symmetry_space_group_name_H-M 'P 1 21/n 1'
_atom_sites_solution_hydrogens geom
_atom_sites_solution_primary direct
_atom_sites_solution_secondary difmap
_audit_creation_method SHELXL-97
_cell_angle_alpha 90.00
_cell_angle_beta 110.316(2)
_cell_angle_gamma 90.00
_cell_formula_units_Z 4
_cell_length_a 14.3562(8)
_cell_length_b 14.8127(8)
_cell_length_c 17.4328(9)
_cell_measurement_temperature 120(2)
_cell_volume 3476.5(3)
_computing_cell_refinement 'CrystalClear (Rigaku Inc., 2008)'
_computing_data_collection 'CrystalClear (Rigaku Inc., 2008)'
_computing_data_reduction 'CrystalClear (Rigaku Inc., 2008)'
_computing_structure_refinement 'SHELXL-97 (Sheldrick, 1997)'
_computing_structure_solution 'SHELXS-97 (Sheldrick, 1990)'
_diffrn_ambient_temperature 120(2)
_diffrn_measured_fraction_theta_full 0.998
_diffrn_measured_fraction_theta_max 0.998
_diffrn_measurement_device_type 'CCD area detector'
_diffrn_measurement_method 'phi and omega scans'
_diffrn_radiation_monochromator graphite
_diffrn_radiation_source 'fine-focus sealed tube'
_diffrn_radiation_type MoK\a
_diffrn_radiation_wavelength 0.71075
_diffrn_reflns_av_R_equivalents 0.0502
_diffrn_reflns_av_sigmaI/netI 0.0251
_diffrn_reflns_limit_h_max 17
_diffrn_reflns_limit_h_min -17
_diffrn_reflns_limit_k_max 17
_diffrn_reflns_limit_k_min -17
_diffrn_reflns_limit_l_max 20
_diffrn_reflns_limit_l_min -20
_diffrn_reflns_number 52626
_diffrn_reflns_theta_full 25.00
_diffrn_reflns_theta_max 25.00
_diffrn_reflns_theta_min 3.02
_exptl_absorpt_coefficient_mu 0.118
_exptl_absorpt_correction_type none
_exptl_absorpt_process_details none
_exptl_crystal_colour colorless
_exptl_crystal_density_diffrn 1.224
_exptl_crystal_density_method 'not measured'
_exptl_crystal_description block
_exptl_crystal_F_000 1368
_exptl_crystal_size_max 0.26
_exptl_crystal_size_mid 0.16
_exptl_crystal_size_min 0.15
_refine_diff_density_max 1.245
_refine_diff_density_min -0.490
_refine_diff_density_rms 0.048
_refine_ls_extinction_method none
_refine_ls_goodness_of_fit_ref 1.006
_refine_ls_hydrogen_treatment constr
_refine_ls_matrix_type full
_refine_ls_number_parameters 432
_refine_ls_number_reflns 6108
_refine_ls_number_restraints 0
_refine_ls_restrained_S_all 1.006
_refine_ls_R_factor_all 0.0451
_refine_ls_R_factor_gt 0.0425
_refine_ls_shift/su_max 0.001
_refine_ls_shift/su_mean 0.000
_refine_ls_structure_factor_coef Fsqd
_refine_ls_weighting_details 'calc w=1/[\s^2^(Fo^2^)+(0.0603P)^2^+2.8185P] where P=(Fo^2^+2Fc^2^)/3'
_refine_ls_weighting_scheme calc
_refine_ls_wR_factor_gt 0.1124
_refine_ls_wR_factor_ref 0.1148
_reflns_number_gt 5669
_reflns_number_total 6108
_reflns_threshold_expression >2sigma(I)
_cod_data_source_file ol4035484_si_002.cif
_cod_data_source_block DACHPPh2_5
_cod_depositor_comments
;
The following automatic conversions were performed:

'_symmetry_cell_setting' value 'Monoclinic' changed to 'monoclinic'
according to
/usr/data/users/saulius/automatic-downloads/current/ACS/lib/dictionaries/cif_core.dic
dictionary named 'cif_core.dic' version 2.4.2 from 2011-04-26.

Automatic conversion script
Id: cif_fix_values 2281 2013-09-26 08:29:07Z andrius 
;
_cod_original_sg_symbol_H-M P21/n
_cod_database_code 1513475

loop_
_symmetry_equiv_pos_as_xyz
'x, y, z'
'-x+1/2, y+1/2, -z+1/2'
'-x, -y, -z'
'x-1/2, -y-1/2, z-1/2'

loop_
_atom_site_label
_atom_site_type_symbol
_atom_site_fract_x
_atom_site_fract_y
_atom_site_fract_z
_atom_site_U_iso_or_equiv
_atom_site_adp_type
_atom_site_occupancy
_atom_site_symmetry_multiplicity
_atom_site_calc_flag
_atom_site_refinement_flags
P1 P 0.84288(3) 0.48641(3) 0.02099(2) 0.01605(12) Uani 1 1 d .
O1 O 0.93646(8) 0.66087(8) 0.26197(7) 0.0232(3) Uani 1 1 d .
N1 N 0.84003(9) 0.56695(8) 0.16508(8) 0.0148(3) Uani 1 1 d .
C1 C 0.81976(11) 0.47914(10) 0.12274(9) 0.0157(3) Uani 1 1 d .
H1A H 0.7493 0.4652 0.1104 0.019 Uiso 1 1 calc R
O2 O 1.00312(8) 0.35736(8) 0.28627(7) 0.0211(3) Uani 1 1 d .
N2 N 0.87816(9) 0.40681(8) 0.17536(8) 0.0143(3) Uani 1 1 d .
C2 C 0.92439(11) 0.58684(10) 0.22899(9) 0.0162(3) Uani 1 1 d .
C3 C 1.00437(11) 0.51490(10) 0.25716(9) 0.0158(3) Uani 1 1 d .
C4 C 0.96193(11) 0.41991(10) 0.24211(9) 0.0156(3) Uani 1 1 d .
C5 C 1.06240(13) 0.52736(12) 0.34857(10) 0.0229(4) Uani 1 1 d .
H5A H 1.0182 0.5207 0.3787 0.034 Uiso 1 1 calc R
H5B H 1.0915 0.5865 0.3579 0.034 Uiso 1 1 calc R
H5C H 1.1139 0.4827 0.3664 0.034 Uiso 1 1 calc R
C6 C 1.07555(12) 0.52640(11) 0.20871(10) 0.0198(3) Uani 1 1 d .
H6A H 1.0397 0.5170 0.1515 0.030 Uiso 1 1 calc R
H6B H 1.1283 0.4831 0.2275 0.030 Uiso 1 1 calc R
H6C H 1.1029 0.5863 0.2170 0.030 Uiso 1 1 calc R
C7 C 0.76852(11) 0.63980(10) 0.13461(9) 0.0153(3) Uani 1 1 d .
C8 C 0.67897(12) 0.63840(10) 0.14938(9) 0.0163(3) Uani 1 1 d .
C9 C 0.61077(12) 0.70748(11) 0.11740(10) 0.0183(3) Uani 1 1 d .
H9A H 0.5511 0.7070 0.1272 0.022 Uiso 1 1 calc R
C10 C 0.62937(12) 0.77714(11) 0.07133(10) 0.0187(3) Uani 1 1 d .
C11 C 0.72115(12) 0.77890(10) 0.06102(10) 0.0187(3) Uani 1 1 d .
H11A H 0.7354 0.8263 0.0319 0.022 Uiso 1 1 calc R
C12 C 0.79226(12) 0.71231(10) 0.09266(10) 0.0174(3) Uani 1 1 d .
C13 C 0.89198(12) 0.72098(11) 0.08269(11) 0.0217(4) Uani 1 1 d .
H13A H 0.8863 0.7603 0.0375 0.033 Uiso 1 1 calc R
H13B H 0.9141 0.6625 0.0724 0.033 Uiso 1 1 calc R
H13C H 0.9391 0.7456 0.1318 0.033 Uiso 1 1 calc R
C14 C 0.55161(13) 0.84780(12) 0.03321(11) 0.0250(4) Uani 1 1 d .
H14A H 0.5830 0.9016 0.0234 0.037 Uiso 1 1 calc R
H14B H 0.5163 0.8613 0.0696 0.037 Uiso 1 1 calc R
H14C H 0.5059 0.8255 -0.0177 0.037 Uiso 1 1 calc R
C15 C 0.65230(12) 0.56517(11) 0.19796(10) 0.0197(3) Uani 1 1 d .
H15A H 0.6175 0.5911 0.2307 0.030 Uiso 1 1 calc R
H15B H 0.7118 0.5363 0.2329 0.030 Uiso 1 1 calc R
H15C H 0.6106 0.5214 0.1613 0.030 Uiso 1 1 calc R
C16 C 0.84669(11) 0.31439(10) 0.15343(9) 0.0152(3) Uani 1 1 d .
C17 C 0.76170(12) 0.28186(10) 0.16532(9) 0.0172(3) Uani 1 1 d .
C18 C 0.72885(13) 0.19520(11) 0.13724(10) 0.0210(4) Uani 1 1 d .
H18A H 0.6706 0.1736 0.1426 0.025 Uiso 1 1 calc R
C19 C 0.78068(13) 0.14052(11) 0.10157(10) 0.0227(4) Uani 1 1 d .
C20 C 0.86958(13) 0.17243(11) 0.09658(10) 0.0212(4) Uani 1 1 d .
H20A H 0.9067 0.1349 0.0755 0.025 Uiso 1 1 calc R
C21 C 0.90458(12) 0.25883(11) 0.12228(9) 0.0175(3) Uani 1 1 d .
C22 C 1.00278(12) 0.28882(11) 0.11839(10) 0.0211(4) Uani 1 1 d .
H22A H 0.9978 0.3504 0.1001 0.032 Uiso 1 1 calc R
H22B H 1.0205 0.2511 0.0808 0.032 Uiso 1 1 calc R
H22C H 1.0528 0.2842 0.1717 0.032 Uiso 1 1 calc R
C23 C 0.74330(16) 0.04740(12) 0.07113(12) 0.0342(4) Uani 1 1 d .
H23A H 0.6863 0.0336 0.0858 0.051 Uiso 1 1 calc R
H23B H 0.7946 0.0039 0.0955 0.051 Uiso 1 1 calc R
H23C H 0.7252 0.0454 0.0127 0.051 Uiso 1 1 calc R
C24 C 0.70758(12) 0.33479(11) 0.21052(10) 0.0211(4) Uani 1 1 d .
H24A H 0.7537 0.3731 0.2502 0.032 Uiso 1 1 calc R
H24B H 0.6774 0.2939 0.2377 0.032 Uiso 1 1 calc R
H24C H 0.6571 0.3711 0.1724 0.032 Uiso 1 1 calc R
C25 C 0.74038(13) 0.55964(11) -0.04111(10) 0.0207(4) Uani 1 1 d .
C26 C 0.64512(13) 0.56260(12) -0.03816(11) 0.0245(4) Uani 1 1 d .
H26A H 0.6279 0.5239 -0.0032 0.029 Uiso 1 1 calc R
C27 C 0.57573(14) 0.62220(13) -0.08638(12) 0.0327(4) Uani 1 1 d .
H27A H 0.5128 0.6245 -0.0825 0.039 Uiso 1 1 calc R
C28 C 0.59842(16) 0.67858(13) -0.14043(12) 0.0402(5) Uani 1 1 d .
H28A H 0.5513 0.7188 -0.1727 0.048 Uiso 1 1 calc R
C29 C 0.69231(17) 0.67463(13) -0.14605(12) 0.0378(5) Uani 1 1 d .
H29A H 0.7079 0.7113 -0.1832 0.045 Uiso 1 1 calc R
C30 C 0.76324(14) 0.61579(12) -0.09613(11) 0.0277(4) Uani 1 1 d .
H30A H 0.8264 0.6140 -0.0996 0.033 Uiso 1 1 calc R
C31 C 0.79847(12) 0.37826(10) -0.03110(9) 0.0177(3) Uani 1 1 d .
C32 C 0.70702(12) 0.33751(11) -0.04211(10) 0.0202(3) Uani 1 1 d .
H32A H 0.6640 0.3634 -0.0189 0.024 Uiso 1 1 calc R
C33 C 0.67997(13) 0.25865(12) -0.08745(10) 0.0233(4) Uani 1 1 d .
H33A H 0.6193 0.2315 -0.0941 0.028 Uiso 1 1 calc R
C34 C 0.74377(13) 0.22025(11) -0.12291(10) 0.0243(4) Uani 1 1 d .
H34A H 0.7256 0.1675 -0.1535 0.029 Uiso 1 1 calc R
C35 C 0.83369(13) 0.26041(12) -0.11270(10) 0.0237(4) Uani 1 1 d .
H35A H 0.8762 0.2349 -0.1366 0.028 Uiso 1 1 calc R
C36 C 0.86095(12) 0.33856(11) -0.06709(10) 0.0204(3) Uani 1 1 d .
H36A H 0.9220 0.3650 -0.0603 0.025 Uiso 1 1 calc R
C37 C 0.16421(16) 0.07562(18) 0.14915(15) 0.0476(6) Uani 1 1 d .
H37A H 0.2088 0.1121 0.1354 0.057 Uiso 1 1 calc R
C38 C 0.1114(2) 0.0089(2) 0.09612(15) 0.0575(8) Uani 1 1 d .
H38A H 0.1216 -0.0005 0.0469 0.069 Uiso 1 1 calc R
C39 C 0.0446(2) -0.04293(16) 0.11569(19) 0.0630(8) Uani 1 1 d .
H39A H 0.0081 -0.0865 0.0791 0.076 Uiso 1 1 calc R
C40 C 0.0312(2) -0.03147(19) 0.18767(18) 0.0631(8) Uani 1 1 d .
H40A H -0.0140 -0.0677 0.2009 0.076 Uiso 1 1 calc R
C41 C 0.08300(17) 0.03250(19) 0.24121(14) 0.0490(6) Uani 1 1 d .
H41A H 0.0733 0.0395 0.2909 0.059 Uiso 1 1 calc R
C42 C 0.14941(15) 0.08689(15) 0.22280(13) 0.0415(5) Uani 1 1 d .
H42A H 0.1843 0.1310 0.2595 0.050 Uiso 1 1 calc R

loop_
_atom_site_aniso_label
_atom_site_aniso_U_11
_atom_site_aniso_U_22
_atom_site_aniso_U_33
_atom_site_aniso_U_23
_atom_site_aniso_U_13
_atom_site_aniso_U_12
P1 0.0166(2) 0.0148(2) 0.0166(2) 0.00027(15) 0.00560(16) -0.00031(15)
O1 0.0207(6) 0.0181(6) 0.0279(6) -0.0096(5) 0.0048(5) -0.0016(5)
N1 0.0136(6) 0.0122(6) 0.0174(7) -0.0027(5) 0.0041(5) -0.0005(5)
C1 0.0163(7) 0.0121(7) 0.0172(8) -0.0008(6) 0.0041(6) 0.0009(6)
O2 0.0233(6) 0.0182(6) 0.0179(6) 0.0036(5) 0.0022(5) 0.0021(5)
N2 0.0152(6) 0.0122(6) 0.0143(6) 0.0006(5) 0.0037(5) -0.0003(5)
C2 0.0156(8) 0.0167(8) 0.0179(8) -0.0013(6) 0.0078(6) -0.0017(6)
C3 0.0137(7) 0.0172(8) 0.0152(8) -0.0021(6) 0.0033(6) -0.0014(6)
C4 0.0155(7) 0.0186(8) 0.0141(7) -0.0008(6) 0.0068(6) 0.0005(6)
C5 0.0236(9) 0.0238(9) 0.0172(8) -0.0026(7) 0.0020(7) -0.0026(7)
C6 0.0156(8) 0.0215(8) 0.0227(9) -0.0001(7) 0.0072(7) -0.0008(6)
C7 0.0150(7) 0.0127(7) 0.0168(8) -0.0032(6) 0.0038(6) 0.0011(6)
C8 0.0184(8) 0.0147(7) 0.0155(8) -0.0035(6) 0.0053(6) -0.0015(6)
C9 0.0155(8) 0.0188(8) 0.0209(8) -0.0026(6) 0.0069(6) 0.0006(6)
C10 0.0212(8) 0.0154(8) 0.0183(8) -0.0032(6) 0.0053(7) 0.0014(6)
C11 0.0233(8) 0.0128(7) 0.0205(8) -0.0014(6) 0.0083(7) -0.0013(6)
C12 0.0185(8) 0.0137(7) 0.0202(8) -0.0052(6) 0.0070(6) -0.0029(6)
C13 0.0209(8) 0.0163(8) 0.0299(9) -0.0005(7) 0.0114(7) -0.0024(6)
C14 0.0262(9) 0.0204(8) 0.0289(9) 0.0041(7) 0.0103(7) 0.0051(7)
C15 0.0201(8) 0.0179(8) 0.0227(8) 0.0000(7) 0.0094(7) 0.0005(6)
C16 0.0190(8) 0.0121(7) 0.0118(7) 0.0019(6) 0.0018(6) -0.0002(6)
C17 0.0189(8) 0.0158(8) 0.0144(8) 0.0037(6) 0.0024(6) 0.0007(6)
C18 0.0236(8) 0.0186(8) 0.0185(8) 0.0033(6) 0.0044(7) -0.0051(7)
C19 0.0336(9) 0.0147(8) 0.0162(8) 0.0009(6) 0.0042(7) -0.0028(7)
C20 0.0302(9) 0.0165(8) 0.0165(8) 0.0007(6) 0.0075(7) 0.0045(7)
C21 0.0219(8) 0.0157(8) 0.0135(7) 0.0030(6) 0.0044(6) 0.0024(6)
C22 0.0220(8) 0.0203(8) 0.0214(8) -0.0009(7) 0.0081(7) 0.0042(7)
C23 0.0490(12) 0.0212(9) 0.0319(10) -0.0061(8) 0.0135(9) -0.0106(8)
C24 0.0212(8) 0.0165(8) 0.0272(9) 0.0038(7) 0.0103(7) -0.0014(6)
C25 0.0274(9) 0.0135(8) 0.0162(8) -0.0021(6) 0.0009(7) 0.0019(7)
C26 0.0265(9) 0.0203(8) 0.0213(8) -0.0050(7) 0.0012(7) -0.0003(7)
C27 0.0274(10) 0.0280(10) 0.0330(10) -0.0121(8) -0.0020(8) 0.0050(8)
C28 0.0478(13) 0.0220(9) 0.0295(10) -0.0042(8) -0.0136(9) 0.0147(9)
C29 0.0630(14) 0.0223(9) 0.0210(9) 0.0045(8) 0.0054(9) -0.0011(9)
C30 0.0357(10) 0.0229(9) 0.0225(9) -0.0025(7) 0.0077(8) -0.0006(8)
C31 0.0223(8) 0.0140(7) 0.0136(7) 0.0024(6) 0.0021(6) 0.0019(6)
C32 0.0215(8) 0.0219(8) 0.0172(8) 0.0022(6) 0.0068(7) 0.0060(7)
C33 0.0193(8) 0.0240(9) 0.0233(9) 0.0016(7) 0.0031(7) -0.0035(7)
C34 0.0344(10) 0.0163(8) 0.0188(8) -0.0036(6) 0.0050(7) 0.0005(7)
C35 0.0289(9) 0.0252(9) 0.0201(8) 0.0012(7) 0.0122(7) 0.0055(7)
C36 0.0212(8) 0.0213(8) 0.0192(8) 0.0048(7) 0.0074(7) 0.0006(7)
C37 0.0277(11) 0.0594(15) 0.0546(14) 0.0095(12) 0.0128(10) 0.0086(10)
C38 0.0568(15) 0.0753(19) 0.0330(12) -0.0168(12) 0.0061(11) 0.0324(14)
C39 0.0676(18) 0.0249(11) 0.0668(19) -0.0081(12) -0.0142(14) 0.0070(12)
C40 0.0516(15) 0.0517(15) 0.0625(18) 0.0312(14) -0.0099(13) -0.0086(12)
C41 0.0385(12) 0.0739(17) 0.0307(11) 0.0124(11) 0.0071(10) 0.0134(12)
C42 0.0321(11) 0.0404(12) 0.0385(12) -0.0134(9) -0.0051(9) 0.0071(9)

loop_
_atom_type_symbol
_atom_type_description
_atom_type_scat_dispersion_real
_atom_type_scat_dispersion_imag
_atom_type_scat_source
C C 0.0033 0.0016 'International Tables Vol C Tables 4.2.6.8 and 6.1.1.4'
H H 0.0000 0.0000 'International Tables Vol C Tables 4.2.6.8 and 6.1.1.4'
N N 0.0061 0.0033 'International Tables Vol C Tables 4.2.6.8 and 6.1.1.4'
O O 0.0106 0.0060 'International Tables Vol C Tables 4.2.6.8 and 6.1.1.4'
P P 0.1023 0.0942 'International Tables Vol C Tables 4.2.6.8 and 6.1.1.4'

loop_
_geom_angle_atom_site_label_1
_geom_angle_atom_site_label_2
_geom_angle_atom_site_label_3
_geom_angle
C31 P1 C25 98.80(7)
C31 P1 C1 105.40(7)
C25 P1 C1 102.51(7)
C2 N1 C7 116.85(12)
C2 N1 C1 124.41(13)
C7 N1 C1 118.66(12)
N2 C1 N1 111.12(12)
N2 C1 P1 111.96(10)
N1 C1 P1 110.26(10)
N2 C1 H1A 107.8
N1 C1 H1A 107.8
P1 C1 H1A 107.8
C4 N2 C16 117.39(12)
C4 N2 C1 124.83(13)
C16 N2 C1 117.75(12)
O1 C2 N1 121.27(14)
O1 C2 C3 120.66(14)
N1 C2 C3 118.06(13)
C2 C3 C4 112.42(12)
C2 C3 C5 109.22(13)
C4 C3 C5 109.39(13)
C2 C3 C6 108.39(13)
C4 C3 C6 108.02(12)
C5 C3 C6 109.35(13)
O2 C4 N2 121.39(14)
O2 C4 C3 121.16(14)
N2 C4 C3 117.40(13)
C3 C5 H5A 109.5
C3 C5 H5B 109.5
H5A C5 H5B 109.5
C3 C5 H5C 109.5
H5A C5 H5C 109.5
H5B C5 H5C 109.5
C3 C6 H6A 109.5
C3 C6 H6B 109.5
H6A C6 H6B 109.5
C3 C6 H6C 109.5
H6A C6 H6C 109.5
H6B C6 H6C 109.5
C8 C7 C12 120.81(14)
C8 C7 N1 119.95(14)
C12 C7 N1 119.21(13)
C9 C8 C7 118.68(14)
C9 C8 C15 118.30(14)
C7 C8 C15 123.02(14)
C10 C9 C8 121.86(15)
C10 C9 H9A 119.1
C8 C9 H9A 119.1
C9 C10 C11 118.01(15)
C9 C10 C14 120.63(15)
C11 C10 C14 121.35(15)
C12 C11 C10 122.29(15)
C12 C11 H11A 118.9
C10 C11 H11A 118.9
C11 C12 C7 118.14(14)
C11 C12 C13 119.38(14)
C7 C12 C13 122.47(14)
C12 C13 H13A 109.5
C12 C13 H13B 109.5
H13A C13 H13B 109.5
C12 C13 H13C 109.5
H13A C13 H13C 109.5
H13B C13 H13C 109.5
C10 C14 H14A 109.5
C10 C14 H14B 109.5
H14A C14 H14B 109.5
C10 C14 H14C 109.5
H14A C14 H14C 109.5
H14B C14 H14C 109.5
C8 C15 H15A 109.5
C8 C15 H15B 109.5
H15A C15 H15B 109.5
C8 C15 H15C 109.5
H15A C15 H15C 109.5
H15B C15 H15C 109.5
C17 C16 C21 121.39(14)
C17 C16 N2 119.75(14)
C21 C16 N2 118.84(14)
C16 C17 C18 118.21(15)
C16 C17 C24 122.40(14)
C18 C17 C24 119.32(14)
C19 C18 C17 121.76(16)
C19 C18 H18A 119.1
C17 C18 H18A 119.1
C18 C19 C20 118.48(15)
C18 C19 C23 120.79(16)
C20 C19 C23 120.70(16)
C21 C20 C19 121.94(15)
C21 C20 H20A 119.0
C19 C20 H20A 119.0
C20 C21 C16 117.84(15)
C20 C21 C22 119.83(15)
C16 C21 C22 122.30(14)
C21 C22 H22A 109.5
C21 C22 H22B 109.5
H22A C22 H22B 109.5
C21 C22 H22C 109.5
H22A C22 H22C 109.5
H22B C22 H22C 109.5
C19 C23 H23A 109.5
C19 C23 H23B 109.5
H23A C23 H23B 109.5
C19 C23 H23C 109.5
H23A C23 H23C 109.5
H23B C23 H23C 109.5
C17 C24 H24A 109.5
C17 C24 H24B 109.5
H24A C24 H24B 109.5
C17 C24 H24C 109.5
H24A C24 H24C 109.5
H24B C24 H24C 109.5
C26 C25 C30 118.56(16)
C26 C25 P1 126.32(13)
C30 C25 P1 115.11(13)
C27 C26 C25 120.74(18)
C27 C26 H26A 119.6
C25 C26 H26A 119.6
C26 C27 C28 120.83(19)
C26 C27 H27A 119.6
C28 C27 H27A 119.6
C27 C28 C29 119.25(17)
C27 C28 H28A 120.4
C29 C28 H28A 120.4
C28 C29 C30 120.02(19)
C28 C29 H29A 120.0
C30 C29 H29A 120.0
C25 C30 C29 120.55(18)
C25 C30 H30A 119.7
C29 C30 H30A 119.7
C36 C31 C32 118.55(15)
C36 C31 P1 115.02(12)
C32 C31 P1 126.26(13)
C33 C32 C31 120.39(15)
C33 C32 H32A 119.8
C31 C32 H32A 119.8
C32 C33 C34 119.97(16)
C32 C33 H33A 120.0
C34 C33 H33A 120.0
C35 C34 C33 119.90(16)
C35 C34 H34A 120.1
C33 C34 H34A 120.1
C34 C35 C36 120.15(16)
C34 C35 H35A 119.9
C36 C35 H35A 119.9
C35 C36 C31 121.04(16)
C35 C36 H36A 119.5
C31 C36 H36A 119.5
C42 C37 C38 118.7(2)
C42 C37 H37A 120.6
C38 C37 H37A 120.6
C39 C38 C37 120.4(2)
C39 C38 H38A 119.8
C37 C38 H38A 119.8
C40 C39 C38 120.3(2)
C40 C39 H39A 119.9
C38 C39 H39A 119.9
C39 C40 C41 120.6(3)
C39 C40 H40A 119.7
C41 C40 H40A 119.7
C40 C41 C42 120.7(2)
C40 C41 H41A 119.7
C42 C41 H41A 119.7
C41 C42 C37 119.4(2)
C41 C42 H42A 120.3
C37 C42 H42A 120.3

loop_
_geom_bond_atom_site_label_1
_geom_bond_atom_site_label_2
_geom_bond_distance
P1 C31 1.8426(16)
P1 C25 1.8461(17)
P1 C1 1.9176(16)
O1 C2 1.2222(19)
N1 C2 1.363(2)
N1 C7 1.4567(19)
N1 C1 1.4739(19)
C1 N2 1.4690(19)
C1 H1A 0.9800
O2 C4 1.2185(19)
N2 C4 1.366(2)
N2 C16 1.4507(19)
C2 C3 1.518(2)
C3 C4 1.520(2)
C3 C5 1.531(2)
C3 C6 1.545(2)
C5 H5A 0.9600
C5 H5B 0.9600
C5 H5C 0.9600
C6 H6A 0.9600
C6 H6B 0.9600
C6 H6C 0.9600
C7 C8 1.396(2)
C7 C12 1.406(2)
C8 C9 1.392(2)
C8 C15 1.505(2)
C9 C10 1.389(2)
C9 H9A 0.9300
C10 C11 1.391(2)
C10 C14 1.506(2)
C11 C12 1.389(2)
C11 H11A 0.9300
C12 C13 1.506(2)
C13 H13A 0.9600
C13 H13B 0.9600
C13 H13C 0.9600
C14 H14A 0.9600
C14 H14B 0.9600
C14 H14C 0.9600
C15 H15A 0.9600
C15 H15B 0.9600
C15 H15C 0.9600
C16 C17 1.393(2)
C16 C21 1.406(2)
C17 C18 1.396(2)
C17 C24 1.505(2)
C18 C19 1.385(2)
C18 H18A 0.9300
C19 C20 1.392(2)
C19 C23 1.508(2)
C20 C21 1.391(2)
C20 H20A 0.9300
C21 C22 1.502(2)
C22 H22A 0.9600
C22 H22B 0.9600
C22 H22C 0.9600
C23 H23A 0.9600
C23 H23B 0.9600
C23 H23C 0.9600
C24 H24A 0.9600
C24 H24B 0.9600
C24 H24C 0.9600
C25 C26 1.387(3)
C25 C30 1.392(3)
C26 C27 1.377(3)
C26 H26A 0.9300
C27 C28 1.380(3)
C27 H27A 0.9300
C28 C29 1.386(3)
C28 H28A 0.9300
C29 C30 1.392(3)
C29 H29A 0.9300
C30 H30A 0.9300
C31 C36 1.391(2)
C31 C32 1.396(2)
C32 C33 1.388(2)
C32 H32A 0.9300
C33 C34 1.392(3)
C33 H33A 0.9300
C34 C35 1.376(3)
C34 H34A 0.9300
C35 C36 1.382(2)
C35 H35A 0.9300
C36 H36A 0.9300
C37 C42 1.382(3)
C37 C38 1.386(4)
C37 H37A 0.9300
C38 C39 1.361(4)
C38 H38A 0.9300
C39 C40 1.345(4)
C39 H39A 0.9300
C40 C41 1.357(4)
C40 H40A 0.9300
C41 C42 1.369(3)
C41 H41A 0.9300
C42 H42A 0.9300
